data_7154362
loop_
_publ_author_name
'Brant, Michael G.'
'Friedmann, Jordan N.'
'Bohlken, Connor G.'
'Oliver, Allen G.'
'Wulff, Jeremy E.'

_publ_section_title
;
 Diastereoselective tandem reactions of substituted 3-sulfolenes with
 bis-vinyl ketones leading to highly functionalized bicyclic and tricyclic
 frameworks.
;
_journal_issue 15
_journal_name_full 'Organic &amp; biomolecular chemistry'
_journal_page_first 4581
_journal_page_last 4588
_journal_paper_doi 10.1039/c5ob00387c
_journal_volume 13
_journal_year 2015
_chemical_formula_moiety 'C24 H26 O5 S'
_chemical_formula_sum 'C24 H26 O5 S'
_chemical_formula_weight 426.51
_chemical_name_systematic
;
 ?
;
_space_group_crystal_system triclinic
_space_group_IT_number 2
_space_group_name_Hall '-P 1'
_space_group_name_H-M_alt 'P -1'
_symmetry_space_group_name_Hall '-P 1'
_symmetry_space_group_name_H-M 'P -1'
_atom_sites_solution_hydrogens mixed
_atom_sites_solution_primary vecmap
_atom_sites_solution_secondary difmap
_audit_creation_method SHELXL-2014
_audit_update_record
;
2014-09-18 deposited with the CCDC.
2015-03-05 downloaded from the CCDC.
;
_cell_angle_alpha 95.0350(14)
_cell_angle_beta 95.5230(15)
_cell_angle_gamma 96.4600(15)
_cell_formula_units_Z 4
_cell_length_a 9.7206(4)
_cell_length_b 14.2444(5)
_cell_length_c 15.3744(5)
_cell_measurement_reflns_used 9915
_cell_measurement_temperature 120(2)
_cell_measurement_theta_max 26.85
_cell_measurement_theta_min 2.39
_cell_volume 2094.98(13)
_computing_cell_refinement 'Bruker SAINT v8.32B'
_computing_data_collection 'Bruker APEX-II v2013-10.0'
_computing_data_reduction 'Bruker SAINT v8.32B'
_computing_molecular_graphics 'Bruker XP'
_computing_publication_material 'CIFTAB (Sheldrick, 2008)'
_computing_structure_refinement 'SHELXL-2014 (Sheldrick, 2014)'
_computing_structure_solution 'SHELXT-2014/2 (Sheldrick, 2014)'
_diffrn_ambient_temperature 120(2)
_diffrn_detector_area_resol_mean 8.33
_diffrn_measured_fraction_theta_full 1.000
_diffrn_measured_fraction_theta_max 0.997
_diffrn_measurement_device_type 'Bruker Kappa X8-APEX-II'
_diffrn_measurement_method 'combination of \w and \f-scans '
_diffrn_radiation_monochromator graphite
_diffrn_radiation_source 'fine-focus sealed tube'
_diffrn_radiation_type MoK\a
_diffrn_radiation_wavelength 0.71073
_diffrn_reflns_av_R_equivalents 0.0420
_diffrn_reflns_av_unetI/netI 0.0358
_diffrn_reflns_Laue_measured_fraction_full 1.000
_diffrn_reflns_Laue_measured_fraction_max 0.997
_diffrn_reflns_limit_h_max 12
_diffrn_reflns_limit_h_min -12
_diffrn_reflns_limit_k_max 18
_diffrn_reflns_limit_k_min -18
_diffrn_reflns_limit_l_max 19
_diffrn_reflns_limit_l_min -19
_diffrn_reflns_number 48272
_diffrn_reflns_point_group_measured_fraction_full 1.000
_diffrn_reflns_point_group_measured_fraction_max 0.997
_diffrn_reflns_theta_full 25.242
_diffrn_reflns_theta_max 27.186
_diffrn_reflns_theta_min 1.337
_exptl_absorpt_coefficient_mu 0.188
_exptl_absorpt_correction_T_max 1.0000
_exptl_absorpt_correction_T_min 0.9462
_exptl_absorpt_correction_type numerical
_exptl_absorpt_process_details 'SADABS (Sheldrick, 2014)'
_exptl_crystal_colour colorless
_exptl_crystal_density_diffrn 1.352
_exptl_crystal_description rod
_exptl_crystal_F_000 904
_exptl_crystal_size_max 0.163
_exptl_crystal_size_mid 0.080
_exptl_crystal_size_min 0.060
_refine_diff_density_max 0.764
_refine_diff_density_min -0.382
_refine_diff_density_rms 0.052
_refine_ls_extinction_method none
_refine_ls_goodness_of_fit_ref 1.014
_refine_ls_hydrogen_treatment mixed
_refine_ls_matrix_type full
_refine_ls_number_parameters 555
_refine_ls_number_reflns 9304
_refine_ls_number_restraints 0
_refine_ls_restrained_S_all 1.014
_refine_ls_R_factor_all 0.0609
_refine_ls_R_factor_gt 0.0402
_refine_ls_shift/su_max 0.001
_refine_ls_shift/su_mean 0.000
_refine_ls_structure_factor_coef Fsqd
_refine_ls_weighting_details 'w=1/[\s^2^(Fo^2^)+(0.0418P)^2^+1.2101P] where P=(Fo^2^+2Fc^2^)/3'
_refine_ls_weighting_scheme calc
_refine_ls_wR_factor_gt 0.0910
_refine_ls_wR_factor_ref 0.1013
_reflns_Friedel_coverage 0.000
_reflns_number_gt 7099
_reflns_number_total 9304
_reflns_threshold_expression 'I > 2\s(I)'
_cod_data_source_file c5ob00387c2.cif
_cod_data_source_block uvic1408a
_cod_depositor_comments 'Adding full bibliography for 7154360--7154364.cif.'
_cod_database_code 7154362
_shelx_space_group_comment
;
The symmetry employed for this shelxl refinement is uniquely defined
by the following loop, which should always be used as a source of
symmetry information in preference to the above space-group names.
They are only intended as comments.
;
_shelx_estimated_absorpt_t_min 0.970
_shelx_estimated_absorpt_t_max 0.989
_shelxl_version_number 2014-3

loop_
_space_group_symop_operation_xyz
'x, y, z'
'-x, -y, -z'

loop_
_atom_site_label
_atom_site_type_symbol
_atom_site_fract_x
_atom_site_fract_y
_atom_site_fract_z
_atom_site_U_iso_or_equiv
_atom_site_adp_type
_atom_site_occupancy
_atom_site_site_symmetry_order
_atom_site_calc_flag
_atom_site_refinement_flags_posn
_atom_site_refinement_flags_adp
S1 S 0.97136(5) 0.52304(3) 0.83782(3) 0.02284(11) Uani 1 1 d . .
O1 O 1.06483(14) 0.57979(10) 0.90512(9) 0.0315(3) Uani 1 1 d . .
O2 O 1.02437(13) 0.44486(9) 0.79163(9) 0.0277(3) Uani 1 1 d . .
O3 O 0.77536(15) 0.33383(9) 0.79330(9) 0.0246(3) Uani 1 1 d . .
H3O H 0.841(3) 0.3459(18) 0.7676(17) 0.051(8) Uiso 1 1 d . .
O4 O 0.01823(14) 0.16182(9) 0.96895(9) 0.0291(3) Uani 1 1 d . .
O5 O 0.63064(13) 0.71049(9) 0.39018(8) 0.0230(3) Uani 1 1 d . .
C1 C 0.80614(18) 0.48995(13) 0.87772(11) 0.0215(4) Uani 1 1 d . .
H1 H 0.8172 0.4645 0.9362 0.026 Uiso 1 1 calc R U
C2 C 0.71317(18) 0.41815(12) 0.80715(11) 0.0188(4) Uani 1 1 d . .
C3 C 0.68242(18) 0.46500(12) 0.72144(11) 0.0194(4) Uani 1 1 d . .
H3A H 0.6439 0.4141 0.6746 0.023 Uiso 1 1 calc R U
H3B H 0.6085 0.5063 0.7304 0.023 Uiso 1 1 calc R U
C4 C 0.80436(18) 0.52469(12) 0.68762(11) 0.0178(3) Uani 1 1 d . .
H4 H 0.8691 0.4800 0.6664 0.021 Uiso 1 1 calc R U
C5 C 0.88747(18) 0.59464(12) 0.76299(11) 0.0195(4) Uani 1 1 d . .
H5 H 0.9556 0.6421 0.7405 0.023 Uiso 1 1 calc R U
C6 C 0.79581(18) 0.64115(12) 0.82313(11) 0.0212(4) Uani 1 1 d . .
C7 C 0.75498(19) 0.58593(13) 0.88362(12) 0.0226(4) Uani 1 1 d . .
H7 H 0.6981 0.6055 0.9270 0.027 Uiso 1 1 calc R U
C8 C 0.57634(18) 0.39173(12) 0.84229(11) 0.0195(4) Uani 1 1 d . .
H8 H 0.5186 0.4403 0.8521 0.023 Uiso 1 1 calc R U
C9 C 0.53109(19) 0.30503(13) 0.86050(11) 0.0202(4) Uani 1 1 d . .
H9 H 0.5924 0.2582 0.8533 0.024 Uiso 1 1 calc R U
C10 C 0.39604(19) 0.27403(12) 0.89056(11) 0.0189(4) Uani 1 1 d . .
C11 C 0.37688(19) 0.18605(13) 0.92456(12) 0.0225(4) Uani 1 1 d . .
H11 H 0.4525 0.1493 0.9293 0.027 Uiso 1 1 calc R U
C12 C 0.2517(2) 0.15127(13) 0.95133(12) 0.0250(4) Uani 1 1 d . .
H12 H 0.2422 0.0918 0.9751 0.030 Uiso 1 1 calc R U
C13 C 0.13987(19) 0.20306(13) 0.94347(11) 0.0219(4) Uani 1 1 d . .
C14 C 0.15523(19) 0.29057(13) 0.90974(11) 0.0220(4) Uani 1 1 d . .
H14 H 0.0788 0.3265 0.9042 0.026 Uiso 1 1 calc R U
C15 C 0.28228(19) 0.32497(12) 0.88435(11) 0.0208(4) Uani 1 1 d . .
H15 H 0.2922 0.3852 0.8620 0.025 Uiso 1 1 calc R U
C16 C -0.1007(2) 0.21168(15) 0.95845(14) 0.0305(4) Uani 1 1 d . .
H16A H -0.1191 0.2233 0.8968 0.046 Uiso 1 1 calc R U
H16B H -0.0830 0.2725 0.9952 0.046 Uiso 1 1 calc R U
H16C H -0.1817 0.1735 0.9762 0.046 Uiso 1 1 calc R U
C17 C 0.75743(18) 0.57799(12) 0.61057(11) 0.0172(3) Uani 1 1 d . .
C18 C 0.61837(18) 0.58202(12) 0.58167(11) 0.0194(4) Uani 1 1 d . .
H18 H 0.5480 0.5535 0.6131 0.023 Uiso 1 1 calc R U
C19 C 0.58019(18) 0.62649(12) 0.50847(11) 0.0201(4) Uani 1 1 d . .
H19 H 0.4844 0.6279 0.4900 0.024 Uiso 1 1 calc R U
C20 C 0.68050(18) 0.66892(12) 0.46187(11) 0.0178(3) Uani 1 1 d . .
C21 C 0.82036(18) 0.66869(12) 0.48975(11) 0.0208(4) Uani 1 1 d . .
H21 H 0.8902 0.6992 0.4591 0.025 Uiso 1 1 calc R U
C22 C 0.85668(18) 0.62287(13) 0.56352(12) 0.0212(4) Uani 1 1 d . .
H22 H 0.9525 0.6222 0.5824 0.025 Uiso 1 1 calc R U
C23 C 0.7310(2) 0.75789(14) 0.34239(12) 0.0269(4) Uani 1 1 d . .
H23A H 0.6833 0.7847 0.2930 0.040 Uiso 1 1 calc R U
H23B H 0.7912 0.7126 0.3201 0.040 Uiso 1 1 calc R U
H23C H 0.7877 0.8091 0.3811 0.040 Uiso 1 1 calc R U
C24 C 0.7595(2) 0.73887(13) 0.81167(13) 0.0293(4) Uani 1 1 d . .
H24A H 0.8450 0.7825 0.8121 0.044 Uiso 1 1 calc R U
H24B H 0.7076 0.7600 0.8598 0.044 Uiso 1 1 calc R U
H24C H 0.7020 0.7381 0.7556 0.044 Uiso 1 1 calc R U
S2 S 0.96267(4) 0.03695(3) 0.65975(3) 0.02035(11) Uani 1 1 d . .
O6 O 1.04265(13) -0.03801(9) 0.63449(8) 0.0273(3) Uani 1 1 d . .
O7 O 1.02936(13) 0.10908(9) 0.72724(8) 0.0242(3) Uani 1 1 d . .
O8 O 0.91199(13) 0.24680(9) 0.64336(9) 0.0230(3) Uani 1 1 d . .
H8O H 0.957(3) 0.2244(17) 0.6841(16) 0.044(7) Uiso 1 1 d . .
O9 O 0.63145(14) 0.42971(9) 0.16466(8) 0.0266(3) Uani 1 1 d . .
O10 O 0.26990(14) -0.08880(10) 0.88556(9) 0.0321(3) Uani 1 1 d . .
C25 C 0.88601(18) 0.08602(12) 0.56559(11) 0.0196(4) Uani 1 1 d . .
H25 H 0.9549 0.1015 0.5231 0.024 Uiso 1 1 calc R U
C26 C 0.81347(18) 0.17412(12) 0.59652(11) 0.0195(4) Uani 1 1 d . .
C27 C 0.69219(18) 0.14423(12) 0.65040(11) 0.0187(4) Uani 1 1 d . .
H27A H 0.6627 0.2024 0.6793 0.022 Uiso 1 1 calc R U
H27B H 0.6125 0.1130 0.6091 0.022 Uiso 1 1 calc R U
C28 C 0.72290(17) 0.07728(12) 0.72103(11) 0.0177(3) Uani 1 1 d . .
H28 H 0.7904 0.1139 0.7685 0.021 Uiso 1 1 calc R U
C29 C 0.79285(17) -0.00858(12) 0.68322(11) 0.0181(4) Uani 1 1 d . .
H29 H 0.7960 -0.0592 0.7243 0.022 Uiso 1 1 calc R U
C30 C 0.72944(18) -0.04791(12) 0.59180(11) 0.0202(4) Uani 1 1 d . .
C31 C 0.78012(18) 0.00224(13) 0.53046(12) 0.0218(4) Uani 1 1 d . .
H31 H 0.7520 -0.0134 0.4695 0.026 Uiso 1 1 calc R U
C32 C 0.75861(19) 0.21152(13) 0.51317(12) 0.0232(4) Uani 1 1 d . .
H32 H 0.6930 0.1695 0.4741 0.028 Uiso 1 1 calc R U
C33 C 0.79236(19) 0.29660(13) 0.48894(12) 0.0223(4) Uani 1 1 d . .
H33 H 0.8494 0.3414 0.5304 0.027 Uiso 1 1 calc R U
C34 C 0.74917(18) 0.32828(13) 0.40288(12) 0.0211(4) Uani 1 1 d . .
C35 C 0.75241(19) 0.42465(13) 0.39315(12) 0.0220(4) Uani 1 1 d . .
H35 H 0.7823 0.4697 0.4425 0.026 Uiso 1 1 calc R U
C36 C 0.71303(19) 0.45617(13) 0.31325(12) 0.0220(4) Uani 1 1 d . .
H36 H 0.7152 0.5223 0.3083 0.026 Uiso 1 1 calc R U
C37 C 0.67026(18) 0.39179(13) 0.24021(11) 0.0216(4) Uani 1 1 d . .
C38 C 0.6689(2) 0.29557(14) 0.24782(13) 0.0305(4) Uani 1 1 d . .
H38 H 0.6410 0.2507 0.1980 0.037 Uiso 1 1 calc R U
C39 C 0.7086(2) 0.26522(14) 0.32865(13) 0.0308(5) Uani 1 1 d . .
H39 H 0.7079 0.1991 0.3333 0.037 Uiso 1 1 calc R U
C40 C 0.6042(2) 0.36730(15) 0.08598(12) 0.0307(4) Uani 1 1 d . .
H40A H 0.5812 0.4036 0.0364 0.046 Uiso 1 1 calc R U
H40B H 0.5256 0.3193 0.0911 0.046 Uiso 1 1 calc R U
H40C H 0.6868 0.3360 0.0761 0.046 Uiso 1 1 calc R U
C41 C 0.59637(18) 0.03818(12) 0.76307(11) 0.0171(3) Uani 1 1 d . .
C42 C 0.61741(19) -0.00328(13) 0.84161(11) 0.0217(4) Uani 1 1 d . .
H42 H 0.7095 -0.0023 0.8690 0.026 Uiso 1 1 calc R U
C43 C 0.50737(19) -0.04565(13) 0.88027(12) 0.0233(4) Uani 1 1 d . .
H43 H 0.5242 -0.0741 0.9333 0.028 Uiso 1 1 calc R U
C44 C 0.37219(19) -0.04677(13) 0.84180(12) 0.0226(4) Uani 1 1 d . .
C45 C 0.34880(19) -0.00534(13) 0.76447(12) 0.0241(4) Uani 1 1 d . .
H45 H 0.2565 -0.0055 0.7377 0.029 Uiso 1 1 calc R U
C46 C 0.46057(18) 0.03637(13) 0.72627(11) 0.0208(4) Uani 1 1 d . .
H46 H 0.4434 0.0646 0.6732 0.025 Uiso 1 1 calc R U
C47 C 0.1294(2) -0.08926(19) 0.84736(15) 0.0441(6) Uani 1 1 d . .
H47A H 0.1161 -0.1262 0.7897 0.066 Uiso 1 1 calc R U
H47B H 0.1109 -0.0239 0.8406 0.066 Uiso 1 1 calc R U
H47C H 0.0651 -0.1179 0.8857 0.066 Uiso 1 1 calc R U
C48 C 0.6236(2) -0.13297(13) 0.57952(13) 0.0291(4) Uani 1 1 d . .
H48A H 0.6652 -0.1872 0.6013 0.044 Uiso 1 1 calc R U
H48B H 0.5909 -0.1475 0.5170 0.044 Uiso 1 1 calc R U
H48C H 0.5448 -0.1204 0.6122 0.044 Uiso 1 1 calc R U

loop_
_atom_site_aniso_label
_atom_site_aniso_U_11
_atom_site_aniso_U_22
_atom_site_aniso_U_33
_atom_site_aniso_U_23
_atom_site_aniso_U_13
_atom_site_aniso_U_12
S1 0.0186(2) 0.0286(2) 0.0209(2) 0.00809(19) -0.00123(17) -0.00020(18)
O1 0.0231(7) 0.0421(8) 0.0262(7) 0.0079(6) -0.0066(6) -0.0046(6)
O2 0.0216(7) 0.0325(7) 0.0309(7) 0.0105(6) 0.0036(6) 0.0060(6)
O3 0.0268(7) 0.0208(7) 0.0286(7) 0.0057(6) 0.0100(6) 0.0045(5)
O4 0.0264(7) 0.0287(7) 0.0354(8) 0.0143(6) 0.0108(6) 0.0019(6)
O5 0.0224(7) 0.0282(7) 0.0187(6) 0.0091(5) 0.0012(5) 0.0000(5)
C1 0.0222(9) 0.0263(10) 0.0155(8) 0.0060(7) 0.0012(7) -0.0009(7)
C2 0.0211(9) 0.0183(8) 0.0173(8) 0.0039(7) 0.0033(7) 0.0015(7)
C3 0.0225(9) 0.0196(9) 0.0152(8) 0.0032(7) 0.0023(7) -0.0030(7)
C4 0.0189(9) 0.0187(9) 0.0157(8) 0.0032(7) 0.0024(7) 0.0006(7)
C5 0.0184(9) 0.0210(9) 0.0184(9) 0.0049(7) 0.0001(7) -0.0017(7)
C6 0.0210(9) 0.0212(9) 0.0187(9) -0.0007(7) -0.0029(7) -0.0032(7)
C7 0.0229(9) 0.0248(9) 0.0182(9) -0.0011(7) 0.0005(7) -0.0012(7)
C8 0.0223(9) 0.0213(9) 0.0151(8) 0.0029(7) 0.0034(7) 0.0021(7)
C9 0.0244(9) 0.0220(9) 0.0150(8) 0.0039(7) 0.0029(7) 0.0033(7)
C10 0.0262(9) 0.0182(9) 0.0118(8) 0.0025(7) 0.0021(7) -0.0003(7)
C11 0.0259(10) 0.0200(9) 0.0230(9) 0.0054(7) 0.0043(7) 0.0050(7)
C12 0.0324(11) 0.0185(9) 0.0261(10) 0.0100(8) 0.0061(8) 0.0031(8)
C13 0.0269(10) 0.0213(9) 0.0176(9) 0.0036(7) 0.0050(7) -0.0004(7)
C14 0.0272(10) 0.0212(9) 0.0188(9) 0.0052(7) 0.0041(7) 0.0046(7)
C15 0.0288(10) 0.0174(9) 0.0167(8) 0.0056(7) 0.0031(7) 0.0005(7)
C16 0.0248(10) 0.0343(11) 0.0340(11) 0.0109(9) 0.0062(8) 0.0021(8)
C17 0.0202(9) 0.0166(8) 0.0140(8) 0.0008(7) 0.0020(7) -0.0011(7)
C18 0.0171(8) 0.0207(9) 0.0202(9) 0.0035(7) 0.0045(7) -0.0019(7)
C19 0.0168(8) 0.0220(9) 0.0211(9) 0.0028(7) 0.0017(7) -0.0001(7)
C20 0.0218(9) 0.0167(8) 0.0142(8) 0.0012(7) 0.0014(7) -0.0002(7)
C21 0.0201(9) 0.0222(9) 0.0197(9) 0.0047(7) 0.0048(7) -0.0033(7)
C22 0.0160(8) 0.0255(9) 0.0217(9) 0.0047(7) 0.0017(7) -0.0005(7)
C23 0.0297(10) 0.0303(10) 0.0215(9) 0.0111(8) 0.0043(8) -0.0007(8)
C24 0.0342(11) 0.0219(10) 0.0309(11) 0.0028(8) 0.0034(9) -0.0002(8)
S2 0.0170(2) 0.0270(2) 0.0184(2) 0.00538(18) 0.00367(16) 0.00405(17)
O6 0.0227(7) 0.0361(8) 0.0264(7) 0.0072(6) 0.0070(5) 0.0117(6)
O7 0.0188(6) 0.0324(7) 0.0205(6) 0.0048(6) -0.0003(5) -0.0013(5)
O8 0.0221(7) 0.0235(7) 0.0222(7) 0.0049(6) 0.0014(5) -0.0040(5)
O9 0.0336(8) 0.0294(7) 0.0177(6) 0.0044(5) 0.0011(5) 0.0075(6)
O10 0.0230(7) 0.0444(9) 0.0305(8) 0.0193(7) 0.0061(6) -0.0038(6)
C25 0.0186(9) 0.0255(9) 0.0158(8) 0.0049(7) 0.0046(7) 0.0027(7)
C26 0.0175(8) 0.0203(9) 0.0202(9) 0.0038(7) 0.0026(7) -0.0015(7)
C27 0.0180(9) 0.0192(9) 0.0194(9) 0.0042(7) 0.0048(7) 0.0008(7)
C28 0.0178(8) 0.0187(9) 0.0163(8) 0.0013(7) 0.0034(7) 0.0004(7)
C29 0.0170(8) 0.0192(9) 0.0189(9) 0.0042(7) 0.0038(7) 0.0022(7)
C30 0.0202(9) 0.0199(9) 0.0210(9) -0.0010(7) 0.0039(7) 0.0059(7)
C31 0.0227(9) 0.0251(9) 0.0174(9) -0.0009(7) 0.0013(7) 0.0050(7)
C32 0.0186(9) 0.0289(10) 0.0224(9) 0.0080(8) 0.0022(7) -0.0006(7)
C33 0.0213(9) 0.0239(9) 0.0230(9) 0.0045(8) 0.0068(7) 0.0035(7)
C34 0.0192(9) 0.0235(9) 0.0220(9) 0.0062(7) 0.0071(7) 0.0018(7)
C35 0.0226(9) 0.0227(9) 0.0209(9) 0.0009(7) 0.0049(7) 0.0020(7)
C36 0.0264(10) 0.0188(9) 0.0227(9) 0.0042(7) 0.0068(7) 0.0053(7)
C37 0.0200(9) 0.0268(10) 0.0192(9) 0.0068(7) 0.0046(7) 0.0028(7)
C38 0.0414(12) 0.0234(10) 0.0241(10) 0.0008(8) 0.0000(9) -0.0027(9)
C39 0.0426(12) 0.0188(10) 0.0313(11) 0.0068(8) 0.0053(9) 0.0005(8)
C40 0.0299(11) 0.0419(12) 0.0189(9) -0.0001(9) 0.0012(8) 0.0026(9)
C41 0.0196(9) 0.0155(8) 0.0167(8) 0.0014(7) 0.0054(7) 0.0021(7)
C42 0.0201(9) 0.0266(10) 0.0194(9) 0.0049(7) 0.0024(7) 0.0041(7)
C43 0.0270(10) 0.0243(9) 0.0206(9) 0.0096(8) 0.0041(7) 0.0053(8)
C44 0.0236(9) 0.0221(9) 0.0229(9) 0.0068(7) 0.0073(7) -0.0008(7)
C45 0.0185(9) 0.0315(10) 0.0227(9) 0.0071(8) 0.0015(7) 0.0017(8)
C46 0.0223(9) 0.0241(9) 0.0165(8) 0.0062(7) 0.0025(7) 0.0022(7)
C47 0.0243(11) 0.0686(17) 0.0396(13) 0.0249(12) 0.0049(9) -0.0099(11)
C48 0.0333(11) 0.0241(10) 0.0279(10) -0.0025(8) 0.0043(8) -0.0019(8)

loop_
_atom_type_symbol
_atom_type_description
_atom_type_scat_dispersion_real
_atom_type_scat_dispersion_imag
_atom_type_scat_source
C C 0.0033 0.0016 'International Tables Vol C Tables 4.2.6.8 and 6.1.1.4'
H H 0.0000 0.0000 'International Tables Vol C Tables 4.2.6.8 and 6.1.1.4'
O O 0.0106 0.0060 'International Tables Vol C Tables 4.2.6.8 and 6.1.1.4'
S S 0.1246 0.1234 'International Tables Vol C Tables 4.2.6.8 and 6.1.1.4'

loop_
_geom_angle_atom_site_label_1
_geom_angle_atom_site_label_2
_geom_angle_atom_site_label_3
_geom_angle
O1 S1 O2 117.02(9)
O1 S1 C5 111.98(8)
O2 S1 C5 111.46(8)
O1 S1 C1 110.51(8)
O2 S1 C1 113.20(8)
C5 S1 C1 89.43(8)
C13 O4 C16 117.37(14)
C20 O5 C23 116.87(14)
C7 C1 C2 111.71(14)
C7 C1 S1 98.57(12)
C2 C1 S1 109.28(12)
O3 C2 C8 107.23(14)
O3 C2 C3 112.69(14)
C8 C2 C3 107.67(14)
O3 C2 C1 110.42(14)
C8 C2 C1 108.07(14)
C3 C2 C1 110.56(14)
C4 C3 C2 117.57(14)
C17 C4 C3 112.55(14)
C17 C4 C5 110.56(14)
C3 C4 C5 111.02(14)
C6 C5 C4 113.37(14)
C6 C5 S1 99.75(11)
C4 C5 S1 106.57(12)
C7 C6 C24 126.69(18)
C7 C6 C5 112.52(16)
C24 C6 C5 120.79(16)
C6 C7 C1 114.61(16)
C9 C8 C2 124.29(17)
C8 C9 C10 126.71(17)
C15 C10 C11 117.03(16)
C15 C10 C9 124.10(16)
C11 C10 C9 118.82(16)
C12 C11 C10 121.89(17)
C11 C12 C13 119.80(17)
O4 C13 C12 115.93(16)
O4 C13 C14 124.28(17)
C12 C13 C14 119.78(17)
C15 C14 C13 119.61(17)
C14 C15 C10 121.89(16)
C18 C17 C22 117.00(16)
C18 C17 C4 123.43(15)
C22 C17 C4 119.53(15)
C19 C18 C17 121.58(16)
C18 C19 C20 120.35(16)
O5 C20 C19 115.30(15)
O5 C20 C21 124.76(15)
C19 C20 C21 119.93(16)
C20 C21 C22 118.79(16)
C17 C22 C21 122.32(16)
O6 S2 O7 116.58(8)
O6 S2 C29 111.70(8)
O7 S2 C29 111.73(8)
O6 S2 C25 111.47(8)
O7 S2 C25 112.67(8)
C29 S2 C25 89.62(8)
C37 O9 C40 117.58(15)
C44 O10 C47 116.58(15)
C31 C25 C26 111.26(14)
C31 C25 S2 98.38(11)
C26 C25 S2 109.52(12)
O8 C26 C32 107.40(14)
O8 C26 C27 112.25(14)
C32 C26 C27 110.21(14)
O8 C26 C25 110.93(14)
C32 C26 C25 104.97(14)
C27 C26 C25 110.78(14)
C28 C27 C26 116.22(14)
C41 C28 C27 114.57(14)
C41 C28 C29 107.90(13)
C27 C28 C29 111.17(14)
C30 C29 C28 112.93(14)
C30 C29 S2 99.81(11)
C28 C29 S2 107.26(11)
C31 C30 C48 128.04(17)
C31 C30 C29 112.03(16)
C48 C30 C29 119.93(16)
C30 C31 C25 114.54(16)
C33 C32 C26 126.50(17)
C32 C33 C34 125.50(18)
C39 C34 C35 117.41(17)
C39 C34 C33 122.37(16)
C35 C34 C33 120.19(16)
C36 C35 C34 121.33(17)
C35 C36 C37 120.29(17)
O9 C37 C38 124.62(17)
O9 C37 C36 115.93(16)
C38 C37 C36 119.46(17)
C37 C38 C39 119.44(18)
C34 C39 C38 122.04(18)
C46 C41 C42 117.34(16)
C46 C41 C28 124.08(15)
C42 C41 C28 118.48(15)
C43 C42 C41 121.44(17)
C42 C43 C44 120.02(16)
O10 C44 C45 124.59(17)
O10 C44 C43 115.87(16)
C45 C44 C43 119.52(16)
C44 C45 C46 119.68(17)
C41 C46 C45 121.98(16)
C2 O3 H3O 107.4(19)
C7 C1 H1 112.2
C2 C1 H1 112.2
S1 C1 H1 112.2
C4 C3 H3A 107.9
C2 C3 H3A 107.9
C4 C3 H3B 107.9
C2 C3 H3B 107.9
H3A C3 H3B 107.2
C17 C4 H4 107.5
C3 C4 H4 107.5
C5 C4 H4 107.5
C6 C5 H5 112.1
C4 C5 H5 112.1
S1 C5 H5 112.1
C6 C7 H7 122.7
C1 C7 H7 122.7
C9 C8 H8 117.9
C2 C8 H8 117.9
C8 C9 H9 116.6
C10 C9 H9 116.6
C12 C11 H11 119.1
C10 C11 H11 119.1
C11 C12 H12 120.1
C13 C12 H12 120.1
C15 C14 H14 120.2
C13 C14 H14 120.2
C14 C15 H15 119.1
C10 C15 H15 119.1
O4 C16 H16A 109.5
O4 C16 H16B 109.5
H16A C16 H16B 109.5
O4 C16 H16C 109.5
H16A C16 H16C 109.5
H16B C16 H16C 109.5
C19 C18 H18 119.2
C17 C18 H18 119.2
C18 C19 H19 119.8
C20 C19 H19 119.8
C20 C21 H21 120.6
C22 C21 H21 120.6
C17 C22 H22 118.8
C21 C22 H22 118.8
O5 C23 H23A 109.5
O5 C23 H23B 109.5
H23A C23 H23B 109.5
O5 C23 H23C 109.5
H23A C23 H23C 109.5
H23B C23 H23C 109.5
C6 C24 H24A 109.5
C6 C24 H24B 109.5
H24A C24 H24B 109.5
C6 C24 H24C 109.5
H24A C24 H24C 109.5
H24B C24 H24C 109.5
C26 O8 H8O 109.4(17)
C31 C25 H25 112.3
C26 C25 H25 112.3
S2 C25 H25 112.3
C28 C27 H27A 108.2
C26 C27 H27A 108.2
C28 C27 H27B 108.2
C26 C27 H27B 108.2
H27A C27 H27B 107.4
C41 C28 H28 107.6
C27 C28 H28 107.6
C29 C28 H28 107.6
C30 C29 H29 112.0
C28 C29 H29 112.0
S2 C29 H29 112.0
C30 C31 H31 122.7
C25 C31 H31 122.7
C33 C32 H32 116.8
C26 C32 H32 116.8
C32 C33 H33 117.3
C34 C33 H33 117.3
C36 C35 H35 119.3
C34 C35 H35 119.3
C35 C36 H36 119.9
C37 C36 H36 119.9
C37 C38 H38 120.3
C39 C38 H38 120.3
C34 C39 H39 119.0
C38 C39 H39 119.0
O9 C40 H40A 109.5
O9 C40 H40B 109.5
H40A C40 H40B 109.5
O9 C40 H40C 109.5
H40A C40 H40C 109.5
H40B C40 H40C 109.5
C43 C42 H42 119.3
C41 C42 H42 119.3
C42 C43 H43 120.0
C44 C43 H43 120.0
C44 C45 H45 120.2
C46 C45 H45 120.2
C41 C46 H46 119.0
C45 C46 H46 119.0
O10 C47 H47A 109.5
O10 C47 H47B 109.5
H47A C47 H47B 109.5
O10 C47 H47C 109.5
H47A C47 H47C 109.5
H47B C47 H47C 109.5
C30 C48 H48A 109.5
C30 C48 H48B 109.5
H48A C48 H48B 109.5
C30 C48 H48C 109.5
H48A C48 H48C 109.5
H48B C48 H48C 109.5

loop_
_geom_bond_atom_site_label_1
_geom_bond_atom_site_label_2
_geom_bond_distance
S1 O1 1.4341(14)
S1 O2 1.4389(14)
S1 C5 1.8004(18)
S1 C1 1.8022(18)
O3 C2 1.413(2)
O4 C13 1.367(2)
O4 C16 1.427(2)
O5 C20 1.370(2)
O5 C23 1.423(2)
C1 C7 1.505(3)
C1 C2 1.565(2)
C2 C8 1.505(2)
C2 C3 1.547(2)
C3 C4 1.539(2)
C4 C17 1.523(2)
C4 C5 1.557(2)
C5 C6 1.507(3)
C6 C7 1.330(3)
C6 C24 1.495(3)
C8 C9 1.326(2)
C9 C10 1.468(2)
C10 C15 1.390(3)
C10 C11 1.400(2)
C11 C12 1.375(3)
C12 C13 1.383(3)
C13 C14 1.390(2)
C14 C15 1.381(3)
C17 C18 1.391(2)
C17 C22 1.393(2)
C18 C19 1.380(2)
C19 C20 1.381(2)
C20 C21 1.386(2)
C21 C22 1.393(2)
S2 O6 1.4378(13)
S2 O7 1.4443(13)
S2 C29 1.7863(17)
S2 C25 1.7964(17)
O8 C26 1.422(2)
O9 C37 1.362(2)
O9 C40 1.421(2)
O10 C44 1.366(2)
O10 C47 1.433(2)
C25 C31 1.510(2)
C25 C26 1.567(2)
C26 C32 1.504(2)
C26 C27 1.547(2)
C27 C28 1.537(2)
C28 C41 1.518(2)
C28 C29 1.560(2)
C29 C30 1.512(2)
C30 C31 1.331(2)
C30 C48 1.485(3)
C32 C33 1.315(3)
C33 C34 1.473(2)
C34 C39 1.385(3)
C34 C35 1.391(2)
C35 C36 1.379(2)
C36 C37 1.385(3)
C37 C38 1.384(3)
C38 C39 1.386(3)
C41 C46 1.382(2)
C41 C42 1.398(2)
C42 C43 1.379(2)
C43 C44 1.386(3)
C44 C45 1.384(2)
C45 C46 1.385(2)
O3 H3O 0.79(3)
C1 H1 1.0000
C3 H3A 0.9900
C3 H3B 0.9900
C4 H4 1.0000
C5 H5 1.0000
C7 H7 0.9500
C8 H8 0.9500
C9 H9 0.9500
C11 H11 0.9500
C12 H12 0.9500
C14 H14 0.9500
C15 H15 0.9500
C16 H16A 0.9800
C16 H16B 0.9800
C16 H16C 0.9800
C18 H18 0.9500
C19 H19 0.9500
C21 H21 0.9500
C22 H22 0.9500
C23 H23A 0.9800
C23 H23B 0.9800
C23 H23C 0.9800
C24 H24A 0.9800
C24 H24B 0.9800
C24 H24C 0.9800
O8 H8O 0.83(3)
C25 H25 1.0000
C27 H27A 0.9900
C27 H27B 0.9900
C28 H28 1.0000
C29 H29 1.0000
C31 H31 0.9500
C32 H32 0.9500
C33 H33 0.9500
C35 H35 0.9500
C36 H36 0.9500
C38 H38 0.9500
C39 H39 0.9500
C40 H40A 0.9800
C40 H40B 0.9800
C40 H40C 0.9800
C42 H42 0.9500
C43 H43 0.9500
C45 H45 0.9500
C46 H46 0.9500
C47 H47A 0.9800
C47 H47B 0.9800
C47 H47C 0.9800
C48 H48A 0.9800
C48 H48B 0.9800
C48 H48C 0.9800

loop_
_geom_hbond_atom_site_label_D
_geom_hbond_atom_site_label_H
_geom_hbond_atom_site_label_A
_geom_hbond_distance_DH
_geom_hbond_distance_HA
_geom_hbond_distance_DA
_geom_hbond_angle_DHA
O3 H3O O2 0.79(3) 2.12(3) 2.7421(19) 135(2)
O3 H3O O8 0.79(3) 2.47(3) 3.0121(19) 126(2)
O8 H8O S2 0.83(3) 2.67(2) 3.1116(14) 114.5(19)
O8 H8O O7 0.83(3) 2.00(3) 2.7345(19) 146(2)

loop_
_geom_torsion_atom_site_label_1
_geom_torsion_atom_site_label_2
_geom_torsion_atom_site_label_3
_geom_torsion_atom_site_label_4
_geom_torsion
O1 S1 C1 C7 70.22(13)
O2 S1 C1 C7 -156.30(10)
C5 S1 C1 C7 -43.10(12)
O1 S1 C1 C2 -173.10(11)
O2 S1 C1 C2 -39.61(14)
C5 S1 C1 C2 73.58(13)
C7 C1 C2 O3 170.91(14)
S1 C1 C2 O3 62.90(16)
C7 C1 C2 C8 -72.10(18)
S1 C1 C2 C8 179.89(12)
C7 C1 C2 C3 45.50(19)
S1 C1 C2 C3 -62.50(16)
O3 C2 C3 C4 -79.89(19)
C8 C2 C3 C4 162.07(15)
C1 C2 C3 C4 44.2(2)
C2 C3 C4 C17 -172.02(14)
C2 C3 C4 C5 -47.5(2)
C17 C4 C5 C6 84.46(17)
C3 C4 C5 C6 -41.2(2)
C17 C4 C5 S1 -166.81(12)
C3 C4 C5 S1 67.54(16)
O1 S1 C5 C6 -68.77(13)
O2 S1 C5 C6 157.99(11)
C1 S1 C5 C6 43.18(12)
O1 S1 C5 C4 173.13(11)
O2 S1 C5 C4 39.89(14)
C1 S1 C5 C4 -74.92(12)
C4 C5 C6 C7 81.66(19)
S1 C5 C6 C7 -31.27(17)
C4 C5 C6 C24 -98.30(19)
S1 C5 C6 C24 148.78(14)
C24 C6 C7 C1 178.83(17)
C5 C6 C7 C1 -1.1(2)
C2 C1 C7 C6 -82.01(19)
S1 C1 C7 C6 32.78(17)
O3 C2 C8 C9 3.5(2)
C3 C2 C8 C9 124.97(18)
C1 C2 C8 C9 -115.58(19)
C2 C8 C9 C10 -176.67(16)
C8 C9 C10 C15 16.3(3)
C8 C9 C10 C11 -166.41(18)
C15 C10 C11 C12 -0.4(3)
C9 C10 C11 C12 -177.91(17)
C10 C11 C12 C13 1.1(3)
C16 O4 C13 C12 -177.59(17)
C16 O4 C13 C14 1.2(3)
C11 C12 C13 O4 177.92(16)
C11 C12 C13 C14 -0.9(3)
O4 C13 C14 C15 -178.73(16)
C12 C13 C14 C15 0.0(3)
C13 C14 C15 C10 0.7(3)
C11 C10 C15 C14 -0.5(3)
C9 C10 C15 C14 176.83(16)
C3 C4 C17 C18 7.9(2)
C5 C4 C17 C18 -116.92(18)
C3 C4 C17 C22 -169.77(15)
C5 C4 C17 C22 65.4(2)
C22 C17 C18 C19 1.5(3)
C4 C17 C18 C19 -176.20(16)
C17 C18 C19 C20 -0.3(3)
C23 O5 C20 C19 177.80(15)
C23 O5 C20 C21 -1.0(2)
C18 C19 C20 O5 179.70(15)
C18 C19 C20 C21 -1.4(3)
O5 C20 C21 C22 -179.43(16)
C19 C20 C21 C22 1.8(3)
C18 C17 C22 C21 -1.1(3)
C4 C17 C22 C21 176.71(16)
C20 C21 C22 C17 -0.5(3)
O6 S2 C25 C31 69.77(13)
O7 S2 C25 C31 -156.95(10)
C29 S2 C25 C31 -43.47(12)
O6 S2 C25 C26 -174.05(11)
O7 S2 C25 C26 -40.78(14)
C29 S2 C25 C26 72.70(12)
C31 C25 C26 O8 169.74(14)
S2 C25 C26 O8 62.06(16)
C31 C25 C26 C32 -74.55(17)
S2 C25 C26 C32 177.76(11)
C31 C25 C26 C27 44.39(19)
S2 C25 C26 C27 -63.30(16)
O8 C26 C27 C28 -78.71(19)
C32 C26 C27 C28 161.63(15)
C25 C26 C27 C28 45.89(19)
C26 C27 C28 C41 -171.44(14)
C26 C27 C28 C29 -48.80(19)
C41 C28 C29 C30 85.57(17)
C27 C28 C29 C30 -40.84(19)
C41 C28 C29 S2 -165.45(11)
C27 C28 C29 S2 68.14(15)
O6 S2 C29 C30 -69.16(12)
O7 S2 C29 C30 158.23(10)
C25 S2 C29 C30 43.87(12)
O6 S2 C29 C28 172.95(11)
O7 S2 C29 C28 40.34(13)
C25 S2 C29 C28 -74.01(12)
C28 C29 C30 C31 81.69(18)
S2 C29 C30 C31 -31.89(17)
C28 C29 C30 C48 -98.26(19)
S2 C29 C30 C48 148.15(14)
C48 C30 C31 C25 179.26(17)
C29 C30 C31 C25 -0.7(2)
C26 C25 C31 C30 -82.23(19)
S2 C25 C31 C30 32.59(17)
O8 C26 C32 C33 -1.7(3)
C27 C26 C32 C33 120.9(2)
C25 C26 C32 C33 -119.8(2)
C26 C32 C33 C34 172.93(17)
C32 C33 C34 C39 -22.4(3)
C32 C33 C34 C35 159.75(19)
C39 C34 C35 C36 1.8(3)
C33 C34 C35 C36 179.76(16)
C34 C35 C36 C37 -0.6(3)
C40 O9 C37 C38 -8.1(3)
C40 O9 C37 C36 172.08(16)
C35 C36 C37 O9 179.04(16)
C35 C36 C37 C38 -0.7(3)
O9 C37 C38 C39 -178.92(18)
C36 C37 C38 C39 0.9(3)
C35 C34 C39 C38 -1.7(3)
C33 C34 C39 C38 -179.61(19)
C37 C38 C39 C34 0.4(3)
C27 C28 C41 C46 19.2(2)
C29 C28 C41 C46 -105.16(19)
C27 C28 C41 C42 -164.29(15)
C29 C28 C41 C42 71.31(19)
C46 C41 C42 C43 1.0(3)
C28 C41 C42 C43 -175.74(16)
C41 C42 C43 C44 -0.8(3)
C47 O10 C44 C45 0.1(3)
C47 O10 C44 C43 179.07(19)
C42 C43 C44 O10 -178.89(17)
C42 C43 C44 C45 0.1(3)
O10 C44 C45 C46 179.20(17)
C43 C44 C45 C46 0.3(3)
C42 C41 C46 C45 -0.6(3)
C28 C41 C46 C45 175.94(17)
C44 C45 C46 C41 0.0(3)
